data_2014162
loop_
_publ_author_name
'U\,car, \.Ibrahim'
'Bulut, Ahmet'
'Ye\;silel, Okan Zafer '
'B\"uy\"ukg\"ung\"or, Orhan'

_publ_section_title
;
 Picolinamidium squarate and di-<i>p</i>-toluidinium squarate dihydrate
;
_journal_issue 8
_journal_name_full 'Acta Crystallographica Section C'
_journal_page_first o585
_journal_page_last o588
_journal_paper_doi 10.1107/S0108270104013964
_journal_volume 60
_journal_year 2004
_chemical_formula_iupac 'C6 H7 N2 O +, C4 H O4 -'
_chemical_formula_moiety 'C6 H7 N2 O +, C4 H O4 -'
_chemical_formula_sum 'C10 H8 N2 O5'
_chemical_formula_weight 236.18
_chemical_name_systematic ?
_space_group_IT_number 46
_symmetry_cell_setting orthorhombic
_symmetry_space_group_name_Hall 'I 2 -2a'
_symmetry_space_group_name_H-M 'I m a 2'
_atom_sites_solution_hydrogens geom
_atom_sites_solution_primary direct
_atom_sites_solution_secondary difmap
_audit_creation_method SHELXL-97
_cell_angle_alpha 90
_cell_angle_beta 90
_cell_angle_gamma 90
_cell_formula_units_Z 4
_cell_length_a 6.302(5)
_cell_length_b 9.076(5)
_cell_length_c 17.531(5)
_cell_measurement_reflns_used 5873
_cell_measurement_temperature 293(2)
_cell_measurement_theta_max 28.79
_cell_measurement_theta_min 2.32
_cell_volume 1002.7(10)
_computing_cell_refinement X-AREA
_computing_data_collection 'X-AREA (Stoe & Cie, 2001)'
_computing_data_reduction 'X-RED32 (Stoe & Cie, 2001)'
_computing_molecular_graphics 'ORTEPIII (Burnett & Johnson, 1996)'
_computing_publication_material 'WinGX (Farrugia, 1999)'
_computing_structure_refinement 'SHELXL97 (Sheldrick, 1997)'
_computing_structure_solution 'SHELXS97 (Sheldrick, 1997)'
_diffrn_ambient_temperature 293(2)
_diffrn_detector_area_resol_mean 6.67
_diffrn_measured_fraction_theta_full 0.989
_diffrn_measured_fraction_theta_max 0.989
_diffrn_measurement_device_type 'STOE IPDS-II'
_diffrn_measurement_method 'rotation method'
_diffrn_radiation_monochromator graphite
_diffrn_radiation_source 'fine-focus sealed tube'
_diffrn_radiation_type MoK\a
_diffrn_radiation_wavelength 0.71069
_diffrn_reflns_av_R_equivalents 0.0221
_diffrn_reflns_av_sigmaI/netI 0.0176
_diffrn_reflns_limit_h_max 0
_diffrn_reflns_limit_h_min -8
_diffrn_reflns_limit_k_max 12
_diffrn_reflns_limit_k_min -12
_diffrn_reflns_limit_l_max 21
_diffrn_reflns_limit_l_min -23
_diffrn_reflns_number 2316
_diffrn_reflns_theta_full 28.76
_diffrn_reflns_theta_max 28.76
_diffrn_reflns_theta_min 2.32
_diffrn_standards_interval_count 0
_diffrn_standards_number 0
_exptl_absorpt_coefficient_mu 0.128
_exptl_absorpt_correction_T_max 0.9840
_exptl_absorpt_correction_T_min 0.9646
_exptl_absorpt_correction_type integration
_exptl_absorpt_process_details '(X-RED32; Stoe & Cie, 2002)'
_exptl_crystal_colour yellow
_exptl_crystal_density_diffrn 1.565
_exptl_crystal_density_method 'not measured'
_exptl_crystal_description prism
_exptl_crystal_F_000 488
_exptl_crystal_size_max 0.4
_exptl_crystal_size_mid 0.3
_exptl_crystal_size_min 0.2
_refine_diff_density_max 0.170
_refine_diff_density_min -0.162
_refine_ls_extinction_coef 0.061(12)
_refine_ls_extinction_expression Fc^*^=kFc[1+0.001xFc^2^\l^3^/sin(2\q)]^-1/4^
_refine_ls_extinction_method SHELXL97
_refine_ls_goodness_of_fit_ref 1.042
_refine_ls_hydrogen_treatment mixed
_refine_ls_matrix_type full
_refine_ls_number_parameters 107
_refine_ls_number_reflns 728
_refine_ls_number_restraints 2
_refine_ls_restrained_S_all 1.040
_refine_ls_R_factor_all 0.0371
_refine_ls_R_factor_gt 0.0306
_refine_ls_shift/su_max 0.000
_refine_ls_shift/su_mean 0.000
_refine_ls_structure_factor_coef Fsqd
_refine_ls_weighting_details 'calc w=1/[\s^2^(Fo^2^)+(0.0611P)^2^] where P = (Fo^2^+2Fc^2^)/3'
_refine_ls_weighting_scheme calc
_refine_ls_wR_factor_gt 0.0825
_refine_ls_wR_factor_ref 0.0851
_reflns_number_gt 589
_reflns_number_total 728
_reflns_threshold_expression I>2\s(I)
_cod_data_source_file ga1062.cif
_cod_data_source_block I
_cod_original_sg_symbol_Hall 'I2 -2a'
_cod_original_sg_symbol_H-M Ima2
_cod_database_code 2014162
_cod_database_fobs_code 2014162

loop_
_symmetry_equiv_pos_as_xyz
'x, y, z'
'-x, -y, z'
'-x+1/2, y, z'
'x+1/2, -y, z'
'x+1/2, y+1/2, z+1/2'
'-x+1/2, -y+1/2, z+1/2'
'-x+1, y+1/2, z+1/2'
'x+1, -y+1/2, z+1/2'

loop_
_atom_site_label
_atom_site_fract_x
_atom_site_fract_y
_atom_site_fract_z
_atom_site_U_iso_or_equiv
_atom_site_adp_type
_atom_site_calc_flag
_atom_site_refinement_flags
_atom_site_occupancy
_atom_site_disorder_assembly
_atom_site_disorder_group
_atom_site_type_symbol
C1 0.2500 0.3447(3) 0.34376(17) 0.0540(8) Uani d S 1 . . C
H1 0.2500 0.3791 0.3937 0.065 Uiso calc SR 1 . . H
C2 0.2500 0.4429(3) 0.28301(19) 0.0565(8) Uani d S 1 . . C
H2 0.2500 0.5438 0.2922 0.068 Uiso calc SR 1 . . H
C3 0.2500 0.3916(3) 0.2096(2) 0.0601(8) Uani d S 1 . . C
H3 0.2500 0.4567 0.1686 0.072 Uiso calc SR 1 . . H
C4 0.2500 0.2418(4) 0.19766(18) 0.0570(7) Uani d S 1 . . C
H4 0.2500 0.2048 0.1482 0.068 Uiso calc SR 1 . . H
C5 0.2500 0.1958(3) 0.32885(16) 0.0481(6) Uani d S 1 . . C
C6 0.2500 0.0754(3) 0.38762(18) 0.0555(7) Uani d S 1 . . C
C7 0.2500 -0.1674(3) -0.00328(16) 0.0477(7) Uani d S 1 . . C
C8 0.2500 -0.2654(4) 0.0606(2) 0.0565(7) Uani d S 1 . . C
C9 0.2500 -0.1340(3) 0.11224(17) 0.0483(7) Uani d S 1 . . C
C10 0.2500 -0.0388(3) 0.04258(16) 0.0453(6) Uani d S 1 . . C
N1 0.2500 0.1502(3) 0.25642(13) 0.0499(7) Uani d SD 1 . . N
N2 0.2500 0.1144(3) 0.45934(17) 0.0689(9) Uani d S 1 . . N
H2A 0.2500 0.0483 0.4945 0.083 Uiso calc SR 1 . . H
H2B 0.2500 0.2063 0.4714 0.083 Uiso calc SR 1 . . H
O1 0.2500 -0.1833(2) -0.07767(13) 0.0626(6) Uani d S 1 . . O
H6 0.2500 -0.2713 -0.0883 0.094 Uiso calc SR 1 . . H
O2 0.2500 0.0964(2) 0.03153(13) 0.0564(6) Uani d S 1 . . O
O3 0.2500 -0.1170(3) 0.18110(14) 0.0689(7) Uani d S 1 . . O
O4 0.2500 -0.3996(3) 0.07001(15) 0.0979(12) Uani d S 1 . . O
O5 0.2500 -0.0535(2) 0.36337(14) 0.0674(7) Uani d S 1 . . O
H5 0.2500 0.055(3) 0.246(3) 0.089(15) Uiso d SD 1 . . H

loop_
_atom_site_aniso_label
_atom_site_aniso_U_11
_atom_site_aniso_U_22
_atom_site_aniso_U_33
_atom_site_aniso_U_12
_atom_site_aniso_U_13
_atom_site_aniso_U_23
C1 0.089(2) 0.0372(13) 0.0361(15) 0.000 0.000 -0.0038(10)
C2 0.090(2) 0.0354(12) 0.0445(16) 0.000 0.000 0.0047(11)
C3 0.094(2) 0.0464(16) 0.0399(17) 0.000 0.000 0.0069(12)
C4 0.0869(19) 0.0504(14) 0.0336(15) 0.000 0.000 0.0020(13)
C5 0.0742(17) 0.0362(10) 0.0339(14) 0.000 0.000 0.0009(10)
C6 0.0930(19) 0.0362(13) 0.0373(14) 0.000 0.000 0.0030(10)
C7 0.0717(18) 0.0375(12) 0.0341(14) 0.000 0.000 -0.0010(9)
C8 0.096(2) 0.0376(15) 0.0358(15) 0.000 0.000 0.0000(11)
C9 0.0760(17) 0.0345(13) 0.0345(14) 0.000 0.000 -0.0009(10)
C10 0.0610(14) 0.0330(12) 0.0418(16) 0.000 0.000 -0.0005(9)
N1 0.0773(17) 0.0359(11) 0.0364(13) 0.000 0.000 -0.0051(9)
N2 0.136(3) 0.0357(11) 0.0347(14) 0.000 0.000 0.0047(11)
O1 0.1175(16) 0.0353(9) 0.0350(11) 0.000 0.000 0.0015(8)
O2 0.0911(14) 0.0336(9) 0.0445(11) 0.000 0.000 0.0021(9)
O3 0.1219(19) 0.0451(11) 0.0398(12) 0.000 0.000 -0.0052(11)
O4 0.220(4) 0.0361(11) 0.0374(13) 0.000 0.000 0.0016(9)
O5 0.128(2) 0.0344(10) 0.0396(12) 0.000 0.000 0.0011(8)

loop_
_atom_type_symbol
_atom_type_description
_atom_type_scat_dispersion_real
_atom_type_scat_dispersion_imag
_atom_type_scat_source
C C 0.0033 0.0000 'International Tables Vol C Tables 4.2.6.8 and 6.1.1.4'
H H 0.0000 0.0000 'International Tables Vol C Tables 4.2.6.8 and 6.1.1.4'
N N 0.0061 0.0000 'International Tables Vol C Tables 4.2.6.8 and 6.1.1.4'
O O 0.0106 0.0000 'International Tables Vol C Tables 4.2.6.8 and 6.1.1.4'

loop_
_geom_angle_atom_site_label_1
_geom_angle_atom_site_label_2
_geom_angle_atom_site_label_3
_geom_angle
_geom_angle_publ_flag
C5 C1 C2 119.0(3) ?
C5 C1 H1 120.5 ?
C2 C1 H1 120.5 ?
C3 C2 C1 120.2(3) ?
C3 C2 H2 119.9 ?
C1 C2 H2 119.9 ?
C2 C3 C4 118.6(3) ?
C2 C3 H3 120.7 ?
C4 C3 H3 120.7 ?
N1 C4 C3 120.1(3) yes
N1 C4 H4 119.9 ?
C3 C4 H4 119.9 ?
N1 C5 C1 119.0(3) ?
N1 C5 C6 115.2(3) ?
C1 C5 C6 125.8(3) ?
O5 C6 N2 125.7(3) ?
O5 C6 C5 116.7(3) ?
N2 C6 C5 117.6(3) ?
O1 C7 C10 130.9(3) ?
O1 C7 C8 135.2(3) ?
C10 C7 C8 93.9(2) ?
O4 C8 C7 136.2(3) ?
O4 C8 C9 135.0(3) yes
C7 C8 C9 88.8(2) ?
O3 C9 C10 137.5(3) ?
O3 C9 C8 134.5(3) ?
C10 C9 C8 88.0(2) ?
O2 C10 C7 136.5(3) ?
O2 C10 C9 134.2(3) ?
C7 C10 C9 89.3(2) yes
C4 N1 C5 123.0(3) ?
C4 N1 H5 117(4) ?
C5 N1 H5 120(4) ?
C6 N2 H2A 120.0 ?
C6 N2 H2B 120.0 ?
H2A N2 H2B 120.0 ?
C7 O1 H6 109.5 ?

loop_
_geom_bond_atom_site_label_1
_geom_bond_atom_site_label_2
_geom_bond_site_symmetry_2
_geom_bond_distance
_geom_bond_publ_flag
C1 C5 . 1.377(4) ?
C1 C2 . 1.388(4) yes
C1 H1 . 0.9300 ?
C2 C3 . 1.368(5) ?
C2 H2 . 0.9300 ?
C3 C4 . 1.376(5) ?
C3 H3 . 0.9300 ?
C4 N1 . 1.324(4) yes
C4 H4 . 0.9300 ?
C5 N1 . 1.336(4) yes
C5 C6 . 1.502(4) ?
C6 O5 . 1.245(4) ?
C6 N2 . 1.306(4) yes
C7 O1 . 1.312(4) yes
C7 C10 . 1.417(4) yes
C7 C8 . 1.429(4) yes
C8 O4 . 1.229(4) yes
C8 C9 . 1.498(4) yes
C9 O3 . 1.217(4) yes
C9 C10 . 1.496(4) yes
C10 O2 . 1.243(3) yes
N1 H5 . 0.88(3) ?
N2 H2A . 0.8600 ?
N2 H2B . 0.8600 ?
O1 H6 . 0.8200 ?

loop_
_geom_hbond_atom_site_label_D
_geom_hbond_atom_site_label_H
_geom_hbond_atom_site_label_A
_geom_hbond_site_symmetry_A
_geom_hbond_distance_DH
_geom_hbond_distance_HA
_geom_hbond_distance_DA
_geom_hbond_angle_DHA
N2 H2A O4 6_545 0.86 1.89 2.751(4) 179
N2 H2B O2 6 0.86 2.08 2.913(4) 164
O1 H6 O5 6_544 0.82 1.80 2.602(3) 165
N1 H5 O3 . 0.88(3) 1.93(3) 2.761(4) 156(5)
N1 H5 O5 . 0.88(3) 2.28(6) 2.633(4) 104(4)

loop_
_geom_torsion_atom_site_label_1
_geom_torsion_atom_site_label_2
_geom_torsion_atom_site_label_3
_geom_torsion_atom_site_label_4
_geom_torsion
C5 C1 C2 C3 0.0
C1 C2 C3 C4 0.0
C2 C3 C4 N1 0.0
C2 C1 C5 N1 0.0
C2 C1 C5 C6 180.0
N1 C5 C6 O5 0.0
C1 C5 C6 O5 180.0
N1 C5 C6 N2 180.0
C1 C5 C6 N2 0.0
O1 C7 C8 O4 0.0
C10 C7 C8 O4 180.0
O1 C7 C8 C9 180.0
C10 C7 C8 C9 0.0
O4 C8 C9 O3 0.0
C7 C8 C9 O3 180.0
O4 C8 C9 C10 180.0
C7 C8 C9 C10 0.0
O1 C7 C10 O2 0.0
C8 C7 C10 O2 180.0
O1 C7 C10 C9 180.0
C8 C7 C10 C9 0.0
O3 C9 C10 O2 0.0
C8 C9 C10 O2 180.0
O3 C9 C10 C7 180.0
C8 C9 C10 C7 0.0
C3 C4 N1 C5 0.0
C1 C5 N1 C4 0.0
C6 C5 N1 C4 180.0

loop_
_cod_related_entry_id
_cod_related_entry_database
_cod_related_entry_code
1 ChemSpider 30652397
